data_4068278
loop_
_publ_author_name
'Partyka, David V.'
'Robilotto, Thomas J.'
'Updegraff, James B.'
'Zeller, Matthias'
'Hunter, Allen D.'
'Gray, Thomas G.'

_publ_section_title
;
 Facile Synthesis of (Phosphine)- and (N-heterocyclic Carbene)Gold(I) and
 Silver(I) Azide Complexes
;
_journal_issue 3
_journal_name_full Organometallics
_journal_page_first 795
_journal_paper_doi 10.1021/om800536f
_journal_volume 28
_journal_year 2009
_chemical_formula_moiety 'C27 H38 Au N5'
_chemical_formula_sum 'C27 H38 Au N5'
_chemical_formula_weight 629.59
_chemical_name_systematic
;

 ?

;
_space_group_IT_number 2
_symmetry_cell_setting triclinic
_symmetry_space_group_name_Hall '-P 1'
_symmetry_space_group_name_H-M 'P -1'
_atom_sites_solution_hydrogens geom
_atom_sites_solution_primary direct
_atom_sites_solution_secondary difmap
_audit_creation_method SHELXL-97
_cell_angle_alpha 84.927(3)
_cell_angle_beta 79.645(3)
_cell_angle_gamma 81.541(3)
_cell_formula_units_Z 2
_cell_length_a 9.980(3)
_cell_length_b 10.653(3)
_cell_length_c 12.658(3)
_cell_measurement_reflns_used 6279
_cell_measurement_temperature 100(2)
_cell_measurement_theta_max 27.06
_cell_measurement_theta_min 2.10
_cell_volume 1306.8(6)
_computing_cell_refinement 'Bruker SMART'
_computing_data_collection 'Bruker SMART'
_computing_data_reduction 'Bruker SAINT'
_computing_molecular_graphics 'Bruker SHELXTL'
_computing_publication_material 'Bruker SHELXTL'
_computing_structure_refinement 'SHELXL-97 (Sheldrick, 1997)'
_computing_structure_solution 'SHELXS-97 (Sheldrick, 1990)'
_diffrn_ambient_temperature 100(2)
_diffrn_measured_fraction_theta_full 0.982
_diffrn_measured_fraction_theta_max 0.982
_diffrn_measurement_device_type 'Bruker AXS APEX II CCD area detector'
_diffrn_measurement_method 'phi and omega scans'
_diffrn_radiation_monochromator graphite
_diffrn_radiation_source 'fine-focus sealed tube'
_diffrn_radiation_type MoK\a
_diffrn_radiation_wavelength 0.71073
_diffrn_reflns_av_R_equivalents 0.0344
_diffrn_reflns_av_sigmaI/netI 0.0365
_diffrn_reflns_limit_h_max 12
_diffrn_reflns_limit_h_min -12
_diffrn_reflns_limit_k_max 13
_diffrn_reflns_limit_k_min -13
_diffrn_reflns_limit_l_max 16
_diffrn_reflns_limit_l_min -16
_diffrn_reflns_number 14805
_diffrn_reflns_theta_full 27.05
_diffrn_reflns_theta_max 27.05
_diffrn_reflns_theta_min 1.64
_diffrn_standards_decay_% none
_diffrn_standards_number 0
_exptl_absorpt_coefficient_mu 5.652
_exptl_absorpt_correction_T_max 0.67
_exptl_absorpt_correction_T_min 0.13
_exptl_absorpt_correction_type none
_exptl_absorpt_process_details 'AXScale in APEX2 (Bruker, 2004)'
_exptl_crystal_colour colorless
_exptl_crystal_density_diffrn 1.600
_exptl_crystal_density_meas ?
_exptl_crystal_density_method 'not measured'
_exptl_crystal_description irregular
_exptl_crystal_F_000 628
_exptl_crystal_size_max 0.38
_exptl_crystal_size_mid 0.35
_exptl_crystal_size_min 0.07
_refine_diff_density_max 2.834
_refine_diff_density_min -1.673
_refine_diff_density_rms 0.147
_refine_ls_extinction_method none
_refine_ls_goodness_of_fit_ref 1.077
_refine_ls_hydrogen_treatment constr
_refine_ls_matrix_type full
_refine_ls_number_parameters 306
_refine_ls_number_reflns 5637
_refine_ls_number_restraints 2
_refine_ls_restrained_S_all 1.081
_refine_ls_R_factor_all 0.0296
_refine_ls_R_factor_gt 0.0270
_refine_ls_shift/su_max 0.001
_refine_ls_shift/su_mean 0.000
_refine_ls_structure_factor_coef Fsqd
_refine_ls_weighting_details 'calc w=1/[\s^2^(Fo^2^)+(0.0474P)^2^+0.0000P] where P=(Fo^2^+2Fc^2^)/3'
_refine_ls_weighting_scheme calc
_refine_ls_wR_factor_gt 0.0703
_refine_ls_wR_factor_ref 0.0722
_reflns_number_gt 5270
_reflns_number_total 5637
_reflns_threshold_expression >2sigma(I)
_cod_data_source_file om800536f_si_002.cif
_cod_data_source_block dave2_0m
_cod_depositor_comments
;
The following automatic conversions were performed:

'_symmetry_cell_setting' value 'Triclinic' changed to 'triclinic'
according to /home/saulius/struct/CIF-dictionaries/cif_core.dic
dictionary named 'cif_core.dic' version 2.4.2 from 2011-04-26.

Automatic conversion script
Id: cif_fix_values 1715 2011-07-08 13:25:40Z adriana 

The following automatic conversions were performed:

'_exptl_crystal_density_meas' value 'not measured' was changed to '?'
- the value is perceived as not measured.

Automatic conversion script
Id: cif_fix_values 3008 2015-01-20 13:52:24Z robertas 
;
_cod_original_sg_symbol_H-M P-1
_cod_database_code 4068278

loop_
_symmetry_equiv_pos_as_xyz
'x, y, z'
'-x, -y, -z'

loop_
_atom_site_label
_atom_site_type_symbol
_atom_site_fract_x
_atom_site_fract_y
_atom_site_fract_z
_atom_site_U_iso_or_equiv
_atom_site_adp_type
_atom_site_occupancy
_atom_site_symmetry_multiplicity
_atom_site_calc_flag
_atom_site_refinement_flags
Au1 Au 0.940155(11) 0.223578(11) 0.210845(9) 0.01851(6) Uani 1 1 d .
N1 N 1.2139(4) 0.3345(3) 0.3373(3) 0.0335(8) Uani 1 1 d .
N2 N 1.1746(3) 0.2848(3) 0.2705(3) 0.0306(8) Uani 1 1 d .
N3 N 1.1470(3) 0.2333(3) 0.2040(2) 0.0220(6) Uani 1 1 d .
N4 N 0.6597(3) 0.2579(3) 0.1545(2) 0.0166(5) Uani 1 1 d D
N5 N 0.6633(3) 0.1995(3) 0.3219(2) 0.0167(5) Uani 1 1 d D
C1 C 0.7411(4) 0.2232(3) 0.2275(3) 0.0171(6) Uani 1 1 d D
C2 C 0.5140(3) 0.2718(3) 0.2024(3) 0.0209(7) Uani 1 1 d D
H2A H 0.4608 0.2274 0.1621 0.025 Uiso 1 1 calc R
H2B H 0.4742 0.3625 0.2049 0.025 Uiso 1 1 calc R
C3 C 0.5168(3) 0.2096(3) 0.3149(3) 0.0215(7) Uani 1 1 d D
H3A H 0.4594 0.2634 0.3704 0.026 Uiso 1 1 calc R
H3B H 0.4854 0.1249 0.3222 0.026 Uiso 1 1 calc R
C4 C 0.7080(3) 0.3028(3) 0.0468(3) 0.0183(6) Uani 1 1 d .
C5 C 0.7274(3) 0.2186(3) -0.0336(3) 0.0221(7) Uani 1 1 d .
C6 C 0.7787(4) 0.2621(4) -0.1369(3) 0.0296(8) Uani 1 1 d .
H6 H 0.7956 0.2060 -0.1935 0.036 Uiso 1 1 calc R
C7 C 0.8057(4) 0.3855(4) -0.1590(3) 0.0335(9) Uani 1 1 d .
H7 H 0.8413 0.4136 -0.2305 0.040 Uiso 1 1 calc R
C8 C 0.7817(4) 0.4684(4) -0.0785(3) 0.0316(9) Uani 1 1 d .
H8 H 0.7986 0.5540 -0.0952 0.038 Uiso 1 1 calc R
C9 C 0.7328(4) 0.4286(3) 0.0273(3) 0.0224(7) Uani 1 1 d .
C10 C 0.6965(4) 0.0833(3) -0.0102(3) 0.0238(7) Uani 1 1 d .
H10 H 0.6272 0.0813 0.0574 0.029 Uiso 1 1 calc R
C11 C 0.8227(4) -0.0057(4) 0.0101(4) 0.0381(9) Uani 1 1 d .
H11A H 0.8603 0.0245 0.0682 0.057 Uiso 1 1 calc R
H11B H 0.8919 -0.0081 -0.0556 0.057 Uiso 1 1 calc R
H11C H 0.7981 -0.0912 0.0308 0.057 Uiso 1 1 calc R
C12 C 0.6340(4) 0.0361(4) -0.0989(3) 0.0323(8) Uani 1 1 d .
H12A H 0.6072 -0.0484 -0.0764 0.048 Uiso 1 1 calc R
H12B H 0.7020 0.0311 -0.1652 0.048 Uiso 1 1 calc R
H12C H 0.5528 0.0953 -0.1119 0.048 Uiso 1 1 calc R
C13 C 0.7111(4) 0.5204(3) 0.1137(3) 0.0264(8) Uani 1 1 d .
H13 H 0.6767 0.4745 0.1835 0.032 Uiso 1 1 calc R
C14 C 0.8454(4) 0.5652(4) 0.1243(4) 0.0359(9) Uani 1 1 d .
H14A H 0.8310 0.6160 0.1872 0.054 Uiso 1 1 calc R
H14B H 0.8774 0.6173 0.0594 0.054 Uiso 1 1 calc R
H14C H 0.9146 0.4913 0.1329 0.054 Uiso 1 1 calc R
C15 C 0.6025(5) 0.6327(4) 0.0944(4) 0.0408(10) Uani 1 1 d .
H15A H 0.5170 0.6012 0.0880 0.061 Uiso 1 1 calc R
H15B H 0.6352 0.6814 0.0278 0.061 Uiso 1 1 calc R
H15C H 0.5855 0.6876 0.1549 0.061 Uiso 1 1 calc R
C16 C 0.7177(3) 0.1432(3) 0.4144(2) 0.0189(6) Uani 1 1 d .
C17 C 0.7379(4) 0.2217(3) 0.4909(3) 0.0226(7) Uani 1 1 d .
C18 C 0.7917(4) 0.1635(4) 0.5788(3) 0.0322(9) Uani 1 1 d .
H18 H 0.8090 0.2145 0.6314 0.039 Uiso 1 1 calc R
C19 C 0.8208(5) 0.0341(4) 0.5920(3) 0.0359(10) Uani 1 1 d .
H19 H 0.8553 -0.0035 0.6544 0.043 Uiso 1 1 calc R
C20 C 0.8001(4) -0.0421(4) 0.5155(3) 0.0317(9) Uani 1 1 d .
H20 H 0.8212 -0.1318 0.5252 0.038 Uiso 1 1 calc R
C21 C 0.7490(4) 0.0111(3) 0.4249(3) 0.0228(7) Uani 1 1 d .
C22 C 0.7098(4) 0.3649(3) 0.4783(3) 0.0264(8) Uani 1 1 d .
H22 H 0.6600 0.3879 0.4161 0.032 Uiso 1 1 calc R
C23 C 0.8426(5) 0.4232(4) 0.4534(4) 0.0403(10) Uani 1 1 d .
H23A H 0.8929 0.4031 0.5139 0.061 Uiso 1 1 calc R
H23B H 0.8217 0.5157 0.4419 0.061 Uiso 1 1 calc R
H23C H 0.8992 0.3885 0.3883 0.061 Uiso 1 1 calc R
C24 C 0.6181(4) 0.4203(4) 0.5781(3) 0.0324(8) Uani 1 1 d .
H24A H 0.5956 0.5124 0.5649 0.049 Uiso 1 1 calc R
H24B H 0.6667 0.4029 0.6397 0.049 Uiso 1 1 calc R
H24C H 0.5332 0.3811 0.5937 0.049 Uiso 1 1 calc R
C25 C 0.7371(4) -0.0727(3) 0.3380(3) 0.0267(8) Uani 1 1 d .
H25 H 0.6974 -0.0175 0.2800 0.032 Uiso 1 1 calc R
C26 C 0.8778(4) -0.1367(4) 0.2889(3) 0.0350(9) Uani 1 1 d .
H26A H 0.9152 -0.1974 0.3425 0.052 Uiso 1 1 calc R
H26B H 0.9396 -0.0723 0.2658 0.052 Uiso 1 1 calc R
H26C H 0.8696 -0.1818 0.2266 0.052 Uiso 1 1 calc R
C27 C 0.6409(5) -0.1715(4) 0.3809(4) 0.0427(11) Uani 1 1 d .
H27A H 0.5502 -0.1283 0.4109 0.064 Uiso 1 1 calc R
H27B H 0.6785 -0.2275 0.4372 0.064 Uiso 1 1 calc R
H27C H 0.6323 -0.2221 0.3220 0.064 Uiso 1 1 calc R

loop_
_atom_site_aniso_label
_atom_site_aniso_U_11
_atom_site_aniso_U_22
_atom_site_aniso_U_33
_atom_site_aniso_U_23
_atom_site_aniso_U_13
_atom_site_aniso_U_12
Au1 0.01546(9) 0.02170(9) 0.01830(9) 0.00028(5) -0.00188(5) -0.00438(5)
N1 0.0353(19) 0.0308(17) 0.041(2) -0.0036(15) -0.0196(16) -0.0099(15)
N2 0.0131(14) 0.0325(17) 0.041(2) 0.0188(15) -0.0012(13) -0.0016(12)
N3 0.0244(16) 0.0199(14) 0.0199(15) -0.0039(11) 0.0047(12) -0.0053(12)
N4 0.0134(13) 0.0243(14) 0.0127(13) -0.0004(10) -0.0022(10) -0.0053(11)
N5 0.0132(13) 0.0238(14) 0.0130(13) -0.0020(10) 0.0002(10) -0.0046(10)
C1 0.0219(17) 0.0165(15) 0.0146(15) -0.0036(12) -0.0028(13) -0.0068(13)
C2 0.0154(16) 0.0299(17) 0.0175(16) -0.0023(13) -0.0013(12) -0.0043(13)
C3 0.0140(15) 0.0315(18) 0.0196(17) -0.0023(13) -0.0018(12) -0.0060(13)
C4 0.0139(15) 0.0281(17) 0.0146(15) 0.0011(12) -0.0043(12) -0.0073(13)
C5 0.0165(16) 0.0321(18) 0.0187(16) -0.0006(13) -0.0032(13) -0.0073(14)
C6 0.0281(19) 0.048(2) 0.0154(17) -0.0055(15) -0.0013(14) -0.0136(17)
C7 0.033(2) 0.055(3) 0.0142(17) 0.0069(16) -0.0024(15) -0.0197(18)
C8 0.034(2) 0.038(2) 0.026(2) 0.0122(16) -0.0107(16) -0.0202(18)
C9 0.0211(17) 0.0290(18) 0.0199(17) 0.0012(14) -0.0080(13) -0.0083(14)
C10 0.0241(18) 0.0288(18) 0.0194(17) -0.0097(13) 0.0013(14) -0.0074(14)
C11 0.035(2) 0.036(2) 0.045(3) -0.0116(18) -0.0109(19) 0.0004(18)
C12 0.028(2) 0.042(2) 0.031(2) -0.0123(17) -0.0016(16) -0.0133(17)
C13 0.029(2) 0.0261(17) 0.0281(19) -0.0009(14) -0.0122(15) -0.0078(15)
C14 0.036(2) 0.034(2) 0.045(2) -0.0050(18) -0.0198(19) -0.0099(17)
C15 0.048(3) 0.034(2) 0.045(3) -0.0061(18) -0.023(2) 0.0026(19)
C16 0.0165(15) 0.0275(17) 0.0121(15) -0.0008(12) 0.0004(12) -0.0045(13)
C17 0.0235(17) 0.0286(18) 0.0155(16) -0.0021(13) -0.0028(13) -0.0037(14)
C18 0.039(2) 0.042(2) 0.0171(18) -0.0062(15) -0.0090(16) -0.0012(18)
C19 0.042(2) 0.046(2) 0.0174(18) 0.0062(16) -0.0074(17) 0.0028(19)
C20 0.035(2) 0.0307(19) 0.0242(19) 0.0053(15) -0.0003(16) 0.0010(16)
C21 0.0241(17) 0.0277(18) 0.0157(16) 0.0010(13) 0.0002(13) -0.0064(14)
C22 0.029(2) 0.0278(18) 0.0241(18) -0.0075(14) -0.0074(15) -0.0031(15)
C23 0.038(2) 0.036(2) 0.046(3) -0.0099(19) 0.0046(19) -0.0116(18)
C24 0.031(2) 0.035(2) 0.032(2) -0.0114(16) -0.0083(16) -0.0002(16)
C25 0.030(2) 0.0235(17) 0.0260(19) -0.0023(14) 0.0006(15) -0.0090(15)
C26 0.039(2) 0.031(2) 0.033(2) -0.0081(16) 0.0019(18) -0.0058(17)
C27 0.053(3) 0.037(2) 0.037(2) -0.0047(18) 0.010(2) -0.025(2)

loop_
_atom_type_symbol
_atom_type_description
_atom_type_scat_dispersion_real
_atom_type_scat_dispersion_imag
_atom_type_scat_source
C C 0.0033 0.0016 'International Tables Vol C Tables 4.2.6.8 and 6.1.1.4'
H H 0.0000 0.0000 'International Tables Vol C Tables 4.2.6.8 and 6.1.1.4'
Au Au -2.0133 8.8022 'International Tables Vol C Tables 4.2.6.8 and 6.1.1.4'
N N 0.0061 0.0033 'International Tables Vol C Tables 4.2.6.8 and 6.1.1.4'

loop_
_geom_angle_atom_site_label_1
_geom_angle_atom_site_label_2
_geom_angle_atom_site_label_3
_geom_angle
C1 Au1 N3 175.29(11)
N3 N2 N1 174.8(4)
N2 N3 Au1 116.1(3)
C1 N4 C4 123.5(3)
C1 N4 C2 112.3(3)
C4 N4 C2 122.9(3)
C1 N5 C16 123.3(3)
C1 N5 C3 112.8(3)
C16 N5 C3 122.5(3)
N5 C1 N4 108.6(3)
N5 C1 Au1 122.7(2)
N4 C1 Au1 128.3(2)
N4 C2 C3 102.5(3)
N4 C2 H2A 111.3
C3 C2 H2A 111.3
N4 C2 H2B 111.3
C3 C2 H2B 111.3
H2A C2 H2B 109.2
N5 C3 C2 101.7(3)
N5 C3 H3A 111.4
C2 C3 H3A 111.4
N5 C3 H3B 111.4
C2 C3 H3B 111.4
H3A C3 H3B 109.3
C5 C4 C9 123.1(3)
C5 C4 N4 118.1(3)
C9 C4 N4 118.8(3)
C6 C5 C4 117.5(3)
C6 C5 C10 120.6(3)
C4 C5 C10 121.9(3)
C7 C6 C5 121.0(4)
C7 C6 H6 119.5
C5 C6 H6 119.5
C8 C7 C6 120.5(3)
C8 C7 H7 119.8
C6 C7 H7 119.8
C7 C8 C9 120.8(4)
C7 C8 H8 119.6
C9 C8 H8 119.6
C4 C9 C8 117.1(3)
C4 C9 C13 123.4(3)
C8 C9 C13 119.5(3)
C11 C10 C5 111.3(3)
C11 C10 C12 110.3(3)
C5 C10 C12 112.8(3)
C11 C10 H10 107.4
C5 C10 H10 107.4
C12 C10 H10 107.4
C10 C11 H11A 109.5
C10 C11 H11B 109.5
H11A C11 H11B 109.5
C10 C11 H11C 109.5
H11A C11 H11C 109.5
H11B C11 H11C 109.5
C10 C12 H12A 109.5
C10 C12 H12B 109.5
H12A C12 H12B 109.5
C10 C12 H12C 109.5
H12A C12 H12C 109.5
H12B C12 H12C 109.5
C9 C13 C14 111.0(3)
C9 C13 C15 111.4(3)
C14 C13 C15 111.1(3)
C9 C13 H13 107.7
C14 C13 H13 107.7
C15 C13 H13 107.7
C13 C14 H14A 109.5
C13 C14 H14B 109.5
H14A C14 H14B 109.5
C13 C14 H14C 109.5
H14A C14 H14C 109.5
H14B C14 H14C 109.5
C13 C15 H15A 109.5
C13 C15 H15B 109.5
H15A C15 H15B 109.5
C13 C15 H15C 109.5
H15A C15 H15C 109.5
H15B C15 H15C 109.5
C17 C16 C21 122.4(3)
C17 C16 N5 119.0(3)
C21 C16 N5 118.7(3)
C18 C17 C16 117.1(3)
C18 C17 C22 120.0(3)
C16 C17 C22 122.8(3)
C19 C18 C17 121.7(4)
C19 C18 H18 119.2
C17 C18 H18 119.2
C18 C19 C20 120.4(4)
C18 C19 H19 119.8
C20 C19 H19 119.8
C19 C20 C21 120.5(4)
C19 C20 H20 119.8
C21 C20 H20 119.8
C20 C21 C16 118.0(3)
C20 C21 C25 119.8(3)
C16 C21 C25 122.1(3)
C17 C22 C23 111.1(3)
C17 C22 C24 111.6(3)
C23 C22 C24 110.4(3)
C17 C22 H22 107.9
C23 C22 H22 107.9
C24 C22 H22 107.9
C22 C23 H23A 109.5
C22 C23 H23B 109.5
H23A C23 H23B 109.5
C22 C23 H23C 109.5
H23A C23 H23C 109.5
H23B C23 H23C 109.5
C22 C24 H24A 109.5
C22 C24 H24B 109.5
H24A C24 H24B 109.5
C22 C24 H24C 109.5
H24A C24 H24C 109.5
H24B C24 H24C 109.5
C21 C25 C26 110.6(3)
C21 C25 C27 111.4(3)
C26 C25 C27 110.7(3)
C21 C25 H25 108.0
C26 C25 H25 108.0
C27 C25 H25 108.0
C25 C26 H26A 109.5
C25 C26 H26B 109.5
H26A C26 H26B 109.5
C25 C26 H26C 109.5
H26A C26 H26C 109.5
H26B C26 H26C 109.5
C25 C27 H27A 109.5
C25 C27 H27B 109.5
H27A C27 H27B 109.5
C25 C27 H27C 109.5
H27A C27 H27C 109.5
H27B C27 H27C 109.5

loop_
_geom_bond_atom_site_label_1
_geom_bond_atom_site_label_2
_geom_bond_distance
Au1 C1 1.961(3)
Au1 N3 2.068(3)
N1 N2 1.187(5)
N2 N3 1.139(5)
N4 C1 1.332(4)
N4 C4 1.426(4)
N4 C2 1.463(4)
N5 C1 1.328(4)
N5 C16 1.427(4)
N5 C3 1.468(4)
C2 C3 1.520(5)
C2 H2A 0.9900
C2 H2B 0.9900
C3 H3A 0.9900
C3 H3B 0.9900
C4 C5 1.384(5)
C4 C9 1.391(5)
C5 C6 1.382(5)
C5 C10 1.511(5)
C6 C7 1.375(6)
C6 H6 0.9500
C7 C8 1.373(6)
C7 H7 0.9500
C8 C9 1.392(5)
C8 H8 0.9500
C9 C13 1.498(5)
C10 C11 1.507(5)
C10 C12 1.532(5)
C10 H10 1.0000
C11 H11A 0.9800
C11 H11B 0.9800
C11 H11C 0.9800
C12 H12A 0.9800
C12 H12B 0.9800
C12 H12C 0.9800
C13 C14 1.519(5)
C13 C15 1.526(5)
C13 H13 1.0000
C14 H14A 0.9800
C14 H14B 0.9800
C14 H14C 0.9800
C15 H15A 0.9800
C15 H15B 0.9800
C15 H15C 0.9800
C16 C17 1.393(5)
C16 C21 1.395(5)
C17 C18 1.380(5)
C17 C22 1.509(5)
C18 C19 1.368(6)
C18 H18 0.9500
C19 C20 1.378(6)
C19 H19 0.9500
C20 C21 1.381(5)
C20 H20 0.9500
C21 C25 1.507(5)
C22 C23 1.517(5)
C22 C24 1.529(5)
C22 H22 1.0000
C23 H23A 0.9800
C23 H23B 0.9800
C23 H23C 0.9800
C24 H24A 0.9800
C24 H24B 0.9800
C24 H24C 0.9800
C25 C26 1.518(5)
C25 C27 1.528(5)
C25 H25 1.0000
C26 H26A 0.9800
C26 H26B 0.9800
C26 H26C 0.9800
C27 H27A 0.9800
C27 H27B 0.9800
C27 H27C 0.9800
